data_7150072
loop_
_publ_author_name
'Gibson, Harry W.'
'Wang, Hong'
'Bonrad, Klaus'
'Jones, Jason W.'
'Slebodnick, Carla'
'Zackharov, Lev N.'
'Rheingold, Arnold L.'
'Habenicht, Bradley'
'Lobue, Peter'
'Ratliff, Amy E.'

_publ_section_title
;
 Regioselective routes to disubstituted dibenzo crown ethers and their
 complexations.
;
_journal_issue 11
_journal_name_full 'Organic &amp; biomolecular chemistry'
_journal_page_first 2114
_journal_page_last 2121
_journal_paper_doi 10.1039/b503072m
_journal_volume 3
_journal_year 2005
_chemical_formula_moiety 'C28 H36 O12, C14 H16 N, P F6, C0.265 H1.060 O0.265'
_chemical_formula_sum 'C42.26 H53.06 F6 N O12.27 P'
_chemical_formula_weight 916.31
_chemical_name_systematic
;
?
;
_space_group_IT_number 15
_symmetry_cell_setting monoclinic
_symmetry_space_group_name_Hall '-C 2yc'
_symmetry_space_group_name_H-M 'C 1 2/c 1'
_atom_sites_solution_hydrogens geom
_atom_sites_solution_primary direct
_atom_sites_solution_secondary difmap
_audit_creation_method SHELXL-97
_cell_angle_alpha 90.00
_cell_angle_beta 97.20(3)
_cell_angle_gamma 90.00
_cell_formula_units_Z 8
_cell_length_a 14.324(6)
_cell_length_b 22.806(6)
_cell_length_c 26.470(8)
_cell_measurement_reflns_used 967
_cell_measurement_temperature 100(2)
_cell_measurement_theta_max 18.97
_cell_measurement_theta_min 2.43
_cell_volume 8579(5)
_computing_cell_refinement 'CrysAlis (Oxford Diffraction)'
_computing_data_collection 'CrysAlis (Oxford Diffraction)'
_computing_data_reduction 'CrysAlis (Oxford Diffraction)'
_computing_molecular_graphics 'Bruker SHELXTL'
_computing_publication_material 'Bruker SHELXTL'
_computing_structure_refinement 'SHELXL-97 (Sheldrick, 1997)'
_computing_structure_solution 'SHELXS-97 (Sheldrick, 1990)'
_diffrn_ambient_temperature 100(2)
_diffrn_measured_fraction_theta_full 0.995
_diffrn_measured_fraction_theta_max 0.995
_diffrn_measurement_device_type 'Oxford Diffraction Xcalibur2'
_diffrn_measurement_method 'phi and omega scans'
_diffrn_radiation_monochromator graphite
_diffrn_radiation_source 'fine-focus sealed tube'
_diffrn_radiation_type MoK\a
_diffrn_radiation_wavelength 0.71073
_diffrn_reflns_av_R_equivalents 0.0570
_diffrn_reflns_av_sigmaI/netI 0.0770
_diffrn_reflns_limit_h_max 20
_diffrn_reflns_limit_h_min -19
_diffrn_reflns_limit_k_max 31
_diffrn_reflns_limit_k_min -32
_diffrn_reflns_limit_l_max 37
_diffrn_reflns_limit_l_min -34
_diffrn_reflns_number 32751
_diffrn_reflns_theta_full 30.07
_diffrn_reflns_theta_max 30.07
_diffrn_reflns_theta_min 2.73
_diffrn_standards_decay_% <2%
_diffrn_standards_interval_count 50
_diffrn_standards_number 2
_exptl_absorpt_coefficient_mu 0.154
_exptl_absorpt_correction_type none
_exptl_crystal_colour colorless
_exptl_crystal_density_diffrn 1.419
_exptl_crystal_density_method 'not measured'
_exptl_crystal_description needle
_exptl_crystal_F_000 3846
_exptl_crystal_size_max 0.35
_exptl_crystal_size_mid 0.084
_exptl_crystal_size_min 0.028
_refine_diff_density_max 0.909
_refine_diff_density_min -0.723
_refine_diff_density_rms 0.162
_refine_ls_extinction_method none
_refine_ls_goodness_of_fit_ref 0.962
_refine_ls_hydrogen_treatment constr
_refine_ls_matrix_type full
_refine_ls_number_parameters 571
_refine_ls_number_reflns 12526
_refine_ls_number_restraints 0
_refine_ls_restrained_S_all 0.962
_refine_ls_R_factor_all 0.1119
_refine_ls_R_factor_gt 0.0578
_refine_ls_shift/su_max 0.000
_refine_ls_shift/su_mean 0.000
_refine_ls_structure_factor_coef Fsqd
_refine_ls_weighting_details 'calc w=1/[\s^2^(Fo^2^)+(0.1061P)^2^+0.0000P] where P=(Fo^2^+2Fc^2^)/3'
_refine_ls_weighting_scheme calc
_refine_ls_wR_factor_gt 0.1477
_refine_ls_wR_factor_ref 0.1901
_reflns_number_gt 7038
_reflns_number_total 12526
_reflns_threshold_expression >2sigma(I)
_cod_data_source_file b503072m.txt
_cod_data_source_block cs539
_cod_depositor_comments
;
The following automatic conversions were performed:
'_symmetry_cell_setting' value 'Monoclinic' changed to 'monoclinic'
according to '/home/saulius/struct/CIF-dictionaries/cif_core.dic'
dictionary named 'cif_core.dic' version 2.4.1 from 2010-06-29.

Automatic conversion script
Id: cif_fix_enum 1527 2010-12-29 10:47:43Z saulius 
;
_cod_original_sg_symbol_H-M 'C 2/c'
_cod_database_code 7150072

loop_
_symmetry_equiv_pos_as_xyz
'x, y, z'
'-x, y, -z+1/2'
'x+1/2, y+1/2, z'
'-x+1/2, y+1/2, -z+1/2'
'-x, -y, -z'
'x, -y, z-1/2'
'-x+1/2, -y+1/2, -z'
'x+1/2, -y+1/2, z-1/2'

loop_
_atom_site_label
_atom_site_type_symbol
_atom_site_fract_x
_atom_site_fract_y
_atom_site_fract_z
_atom_site_U_iso_or_equiv
_atom_site_adp_type
_atom_site_occupancy
_atom_site_symmetry_multiplicity
_atom_site_calc_flag
_atom_site_refinement_flags
_atom_site_disorder_assembly
_atom_site_disorder_group
F2 F 0.67071(19) 0.07557(11) 0.17432(8) 0.0856(8) Uani 1 1 d . . .
P1 P 0.61254(5) 0.12710(3) 0.14655(3) 0.03787(19) Uani 1 1 d . . .
F1 F 0.53202(16) 0.08356(11) 0.12640(9) 0.0875(8) Uani 1 1 d . . .
F3 F 0.69477(14) 0.17045(10) 0.16920(8) 0.0725(6) Uani 1 1 d . . .
F4 F 0.56184(13) 0.13944(9) 0.19567(7) 0.0577(5) Uani 1 1 d . . .
F5 F 0.66423(12) 0.11560(8) 0.09768(6) 0.0466(4) Uani 1 1 d . . .
F6 F 0.55716(17) 0.18051(10) 0.12025(8) 0.0807(7) Uani 1 1 d . . .
O1 O 0.32266(10) 0.39491(7) 0.18452(6) 0.0210(3) Uani 1 1 d . . .
O2 O 0.17459(10) 0.44178(7) 0.11222(5) 0.0203(3) Uani 1 1 d . . .
O3 O 0.00862(10) 0.39003(7) 0.04869(6) 0.0221(3) Uani 1 1 d . . .
O4 O -0.08564(11) 0.27231(7) 0.03652(6) 0.0233(3) Uani 1 1 d . . .
O5 O -0.08372(11) 0.18412(7) 0.09829(6) 0.0251(3) Uani 1 1 d . . .
O6 O 0.04930(11) 0.17128(7) 0.18887(6) 0.0250(4) Uani 1 1 d . . .
O7 O 0.23528(10) 0.17971(7) 0.16114(6) 0.0234(3) Uani 1 1 d . . .
O8 O 0.34184(10) 0.28396(6) 0.20436(5) 0.0201(3) Uani 1 1 d . . .
O9 O 0.48642(10) 0.42617(7) 0.40254(6) 0.0217(3) Uani 1 1 d . . .
O10 O 0.45502(15) 0.49967(8) 0.34854(7) 0.0418(5) Uani 1 1 d . . .
O11 O -0.23201(12) 0.04771(7) -0.08788(6) 0.0261(4) Uani 1 1 d . . .
O12 O -0.21308(11) 0.01091(7) -0.00910(6) 0.0276(4) Uani 1 1 d . . .
C1 C 0.35971(14) 0.38127(9) 0.23309(8) 0.0186(4) Uani 1 1 d . . .
C2 C 0.38779(15) 0.42139(10) 0.27054(8) 0.0209(4) Uani 1 1 d . . .
H2 H 0.3816 0.4621 0.2634 0.025 Uiso 1 1 calc R . .
C3 C 0.42528(14) 0.40275(9) 0.31883(8) 0.0195(4) Uani 1 1 d . . .
C4 C 0.43417(15) 0.34384(9) 0.32953(8) 0.0195(4) Uani 1 1 d . . .
H4 H 0.4596 0.3312 0.3626 0.023 Uiso 1 1 calc R . .
C5 C 0.40605(14) 0.30304(10) 0.29207(8) 0.0207(4) Uani 1 1 d . . .
H5 H 0.4121 0.2624 0.2996 0.025 Uiso 1 1 calc R . .
C6 C 0.36934(14) 0.32095(9) 0.24402(8) 0.0178(4) Uani 1 1 d . . .
C7 C 0.30951(16) 0.45596(10) 0.17349(9) 0.0236(5) Uani 1 1 d . . .
H7A H 0.3704 0.4768 0.1799 0.028 Uiso 1 1 calc R . .
H7B H 0.2660 0.4732 0.1957 0.028 Uiso 1 1 calc R . .
C8 C 0.26970(15) 0.46218(10) 0.11909(8) 0.0226(5) Uani 1 1 d . . .
H8A H 0.2717 0.5038 0.1088 0.027 Uiso 1 1 calc R . .
H8B H 0.3077 0.4391 0.0974 0.027 Uiso 1 1 calc R . .
C9 C 0.12278(15) 0.46576(10) 0.06761(8) 0.0219(4) Uani 1 1 d . . .
H9A H 0.1485 0.4509 0.0370 0.026 Uiso 1 1 calc R . .
H9B H 0.1286 0.5090 0.0681 0.026 Uiso 1 1 calc R . .
C10 C 0.02174(15) 0.44878(9) 0.06540(9) 0.0225(5) Uani 1 1 d . . .
H10A H 0.0013 0.4530 0.0996 0.027 Uiso 1 1 calc R . .
H10B H -0.0173 0.4752 0.0417 0.027 Uiso 1 1 calc R . .
C11 C -0.08867(14) 0.37712(10) 0.03589(9) 0.0217(4) Uani 1 1 d . . .
H11A H -0.1201 0.4104 0.0166 0.026 Uiso 1 1 calc R . .
H11B H -0.1182 0.3721 0.0675 0.026 Uiso 1 1 calc R . .
C12 C -0.10239(15) 0.32252(9) 0.00455(9) 0.0220(4) Uani 1 1 d . . .
H12A H -0.1674 0.3213 -0.0132 0.026 Uiso 1 1 calc R . .
H12B H -0.0585 0.3224 -0.0215 0.026 Uiso 1 1 calc R . .
C13 C 0.45599(15) 0.44816(10) 0.35686(8) 0.0221(5) Uani 1 1 d . . .
C14 C 0.51339(17) 0.46856(11) 0.44165(9) 0.0263(5) Uani 1 1 d . . .
H14A H 0.5706 0.4888 0.4344 0.039 Uiso 1 1 calc R . .
H14B H 0.5254 0.4487 0.4747 0.039 Uiso 1 1 calc R . .
H14C H 0.4626 0.4972 0.4426 0.039 Uiso 1 1 calc R . .
C15 C -0.11478(15) 0.17295(10) 0.04876(8) 0.0203(4) Uani 1 1 d . . .
C16 C -0.14649(14) 0.11901(10) 0.03033(8) 0.0210(4) Uani 1 1 d . . .
H16 H -0.1484 0.0870 0.0532 0.025 Uiso 1 1 calc R . .
C17 C -0.17563(14) 0.11092(9) -0.02121(8) 0.0192(4) Uani 1 1 d . . .
C18 C -0.17393(15) 0.15750(10) -0.05433(8) 0.0209(4) Uani 1 1 d . . .
H18 H -0.1932 0.1521 -0.0897 0.025 Uiso 1 1 calc R . .
C19 C -0.14421(14) 0.21216(10) -0.03609(8) 0.0206(4) Uani 1 1 d . . .
H19 H -0.1439 0.2442 -0.0590 0.025 Uiso 1 1 calc R . .
C20 C -0.11495(14) 0.22052(9) 0.01517(8) 0.0200(4) Uani 1 1 d . . .
C21 C -0.08933(17) 0.13675(11) 0.13298(8) 0.0262(5) Uani 1 1 d . . .
H21A H -0.0540 0.1025 0.1224 0.031 Uiso 1 1 calc R . .
H21B H -0.1558 0.1250 0.1334 0.031 Uiso 1 1 calc R . .
C22 C -0.04801(17) 0.15695(11) 0.18470(9) 0.0279(5) Uani 1 1 d . . .
H22A H -0.0832 0.1919 0.1940 0.033 Uiso 1 1 calc R . .
H22B H -0.0569 0.1257 0.2096 0.033 Uiso 1 1 calc R . .
C23 C 0.10686(17) 0.12231(10) 0.18174(9) 0.0268(5) Uani 1 1 d . . .
H23A H 0.0974 0.1101 0.1456 0.032 Uiso 1 1 calc R . .
H23B H 0.0897 0.0890 0.2028 0.032 Uiso 1 1 calc R . .
C24 C 0.20742(17) 0.13857(10) 0.19681(9) 0.0261(5) Uani 1 1 d . . .
H24A H 0.2152 0.1560 0.2313 0.031 Uiso 1 1 calc R . .
H24B H 0.2475 0.1031 0.1975 0.031 Uiso 1 1 calc R . .
C25 C 0.33432(15) 0.18849(10) 0.16713(9) 0.0250(5) Uani 1 1 d . . .
H25A H 0.3517 0.2084 0.1364 0.030 Uiso 1 1 calc R . .
H25B H 0.3659 0.1498 0.1696 0.030 Uiso 1 1 calc R . .
C26 C 0.36959(16) 0.22373(10) 0.21263(9) 0.0247(5) Uani 1 1 d . . .
H26A H 0.3435 0.2082 0.2429 0.030 Uiso 1 1 calc R . .
H26B H 0.4390 0.2210 0.2191 0.030 Uiso 1 1 calc R . .
C27 C -0.20810(14) 0.05168(10) -0.03735(8) 0.0203(4) Uani 1 1 d . . .
C28 C -0.26432(19) -0.00908(11) -0.10618(10) 0.0321(6) Uani 1 1 d . . .
H28A H -0.2155 -0.0384 -0.0960 0.048 Uiso 1 1 calc R . .
H28B H -0.2777 -0.0082 -0.1434 0.048 Uiso 1 1 calc R . .
H28C H -0.3217 -0.0194 -0.0916 0.048 Uiso 1 1 calc R . .
N1 N 0.16726(12) 0.32052(8) 0.13212(6) 0.0178(4) Uani 1 1 d . . .
H1A H 0.1700 0.3600 0.1251 0.021 Uiso 1 1 calc R . .
H1B H 0.2225 0.3104 0.1518 0.021 Uiso 1 1 calc R . .
C29 C 0.15975(15) 0.28723(9) 0.08338(8) 0.0193(4) Uani 1 1 d . . .
H29A H 0.0948 0.2905 0.0658 0.023 Uiso 1 1 calc R . .
H29B H 0.1728 0.2453 0.0908 0.023 Uiso 1 1 calc R . .
C30 C 0.22761(15) 0.30984(9) 0.04895(8) 0.0199(4) Uani 1 1 d . . .
C31 C 0.32392(16) 0.31204(11) 0.06419(9) 0.0253(5) Uani 1 1 d . . .
H31 H 0.3478 0.3008 0.0979 0.030 Uiso 1 1 calc R . .
C32 C 0.38536(17) 0.33015(11) 0.03134(10) 0.0284(5) Uani 1 1 d . . .
H32 H 0.4511 0.3310 0.0423 0.034 Uiso 1 1 calc R . .
C33 C 0.35159(17) 0.34683(11) -0.01710(9) 0.0295(5) Uani 1 1 d . . .
H33 H 0.3939 0.3589 -0.0400 0.035 Uiso 1 1 calc R . .
C34 C 0.25617(18) 0.34608(10) -0.03270(9) 0.0284(5) Uani 1 1 d . . .
H34 H 0.2327 0.3582 -0.0662 0.034 Uiso 1 1 calc R . .
C35 C 0.19447(16) 0.32769(10) 0.00023(8) 0.0227(5) Uani 1 1 d . . .
H35 H 0.1287 0.3274 -0.0108 0.027 Uiso 1 1 calc R . .
C36 C 0.08648(15) 0.30946(10) 0.16198(8) 0.0222(5) Uani 1 1 d . . .
H36A H 0.0291 0.3288 0.1450 0.027 Uiso 1 1 calc R . .
H36B H 0.0741 0.2668 0.1633 0.027 Uiso 1 1 calc R . .
C37 C 0.10893(15) 0.33278(10) 0.21466(8) 0.0230(5) Uani 1 1 d . . .
C38 C 0.13582(17) 0.29494(12) 0.25463(9) 0.0295(5) Uani 1 1 d . . .
H38 H 0.1381 0.2540 0.2484 0.035 Uiso 1 1 calc R . .
C39 C 0.15935(18) 0.31586(14) 0.30326(9) 0.0362(6) Uani 1 1 d . . .
H39 H 0.1769 0.2893 0.3305 0.043 Uiso 1 1 calc R . .
C40 C 0.15754(18) 0.37501(14) 0.31258(9) 0.0359(6) Uani 1 1 d . . .
H40 H 0.1747 0.3894 0.3461 0.043 Uiso 1 1 calc R . .
C41 C 0.13093(18) 0.41348(13) 0.27342(10) 0.0357(6) Uani 1 1 d . . .
H41 H 0.1295 0.4544 0.2799 0.043 Uiso 1 1 calc R . .
C42 C 0.10619(16) 0.39243(11) 0.22435(9) 0.0277(5) Uani 1 1 d . . .
H42 H 0.0873 0.4190 0.1973 0.033 Uiso 1 1 calc R . .
O13 O 0.0873(9) 0.5511(6) 0.2845(5) 0.090(5) Uiso 0.265(7) 1 d P . .
C43 C -0.0301(19) 0.5415(11) 0.2385(11) 0.143(12) Uiso 0.265(7) 1 d P . .
H43A H -0.0157 0.5371 0.2034 0.214 Uiso 0.265(7) 1 calc PR . .
H43B H -0.0699 0.5761 0.2407 0.214 Uiso 0.265(7) 1 calc PR . .
H43C H -0.0633 0.5066 0.2483 0.214 Uiso 0.265(7) 1 calc PR . .

loop_
_atom_site_aniso_label
_atom_site_aniso_U_11
_atom_site_aniso_U_22
_atom_site_aniso_U_33
_atom_site_aniso_U_23
_atom_site_aniso_U_13
_atom_site_aniso_U_12
F2 0.126(2) 0.0825(17) 0.0528(13) 0.0139(11) 0.0292(13) 0.0579(15)
P1 0.0424(4) 0.0352(4) 0.0374(4) -0.0098(3) 0.0104(3) 0.0040(3)
F1 0.0755(15) 0.0954(18) 0.0985(18) -0.0679(15) 0.0384(13) -0.0406(13)
F3 0.0555(12) 0.0861(16) 0.0792(15) -0.0422(12) 0.0204(10) -0.0138(11)
F4 0.0568(11) 0.0693(13) 0.0506(11) -0.0286(9) 0.0209(9) -0.0022(9)
F5 0.0566(11) 0.0511(10) 0.0345(9) -0.0019(8) 0.0146(8) 0.0125(8)
F6 0.0980(17) 0.0821(16) 0.0640(14) 0.0090(12) 0.0174(12) 0.0523(14)
O1 0.0242(8) 0.0196(8) 0.0178(8) 0.0017(6) -0.0028(6) 0.0000(6)
O2 0.0201(8) 0.0218(8) 0.0181(8) 0.0038(6) -0.0014(6) -0.0028(6)
O3 0.0180(7) 0.0184(8) 0.0289(9) -0.0027(6) -0.0013(6) 0.0007(6)
O4 0.0263(8) 0.0191(8) 0.0234(8) -0.0022(6) -0.0016(6) -0.0009(6)
O5 0.0320(9) 0.0260(8) 0.0155(8) -0.0003(6) -0.0042(6) -0.0017(7)
O6 0.0291(9) 0.0234(8) 0.0215(8) -0.0032(6) -0.0013(6) -0.0030(6)
O7 0.0241(8) 0.0246(8) 0.0200(8) -0.0006(6) -0.0026(6) -0.0010(6)
O8 0.0234(8) 0.0185(8) 0.0170(7) -0.0025(6) -0.0027(6) 0.0016(6)
O9 0.0253(8) 0.0205(8) 0.0179(8) -0.0043(6) -0.0025(6) -0.0022(6)
O10 0.0700(14) 0.0203(9) 0.0301(10) -0.0011(7) -0.0127(9) -0.0045(8)
O11 0.0352(9) 0.0216(8) 0.0197(8) -0.0030(6) -0.0035(7) 0.0005(7)
O12 0.0301(9) 0.0245(9) 0.0270(9) 0.0011(7) -0.0008(7) -0.0029(7)
C1 0.0165(10) 0.0221(11) 0.0169(10) 0.0013(8) 0.0008(8) 0.0009(8)
C2 0.0220(11) 0.0173(10) 0.0224(11) 0.0009(8) -0.0014(8) -0.0018(8)
C3 0.0191(10) 0.0202(10) 0.0190(11) -0.0015(8) 0.0021(8) -0.0017(8)
C4 0.0206(10) 0.0226(11) 0.0150(10) 0.0011(8) 0.0005(8) 0.0003(8)
C5 0.0214(10) 0.0194(10) 0.0209(11) 0.0017(8) 0.0013(8) -0.0002(8)
C6 0.0140(9) 0.0226(11) 0.0170(10) -0.0024(8) 0.0022(7) 0.0003(8)
C7 0.0252(11) 0.0196(11) 0.0243(12) 0.0028(9) -0.0030(9) -0.0021(9)
C8 0.0205(11) 0.0249(11) 0.0219(11) 0.0047(9) -0.0002(9) -0.0050(8)
C9 0.0249(11) 0.0207(11) 0.0189(11) 0.0021(8) -0.0022(9) -0.0022(8)
C10 0.0250(11) 0.0183(11) 0.0227(11) -0.0013(9) -0.0032(9) 0.0025(8)
C11 0.0162(10) 0.0219(11) 0.0263(12) -0.0010(9) -0.0001(8) 0.0020(8)
C12 0.0211(11) 0.0211(11) 0.0229(11) 0.0005(9) -0.0009(8) 0.0003(8)
C13 0.0224(11) 0.0213(11) 0.0223(11) -0.0016(9) 0.0016(9) 0.0005(8)
C14 0.0275(12) 0.0280(12) 0.0218(12) -0.0085(9) -0.0029(9) -0.0016(9)
C15 0.0187(10) 0.0246(11) 0.0168(10) -0.0006(8) -0.0004(8) 0.0027(8)
C16 0.0185(10) 0.0235(11) 0.0203(11) 0.0024(9) 0.0002(8) 0.0015(8)
C17 0.0151(10) 0.0221(11) 0.0201(11) -0.0027(8) 0.0006(8) 0.0021(8)
C18 0.0173(10) 0.0286(12) 0.0163(10) -0.0015(9) 0.0005(8) 0.0013(8)
C19 0.0205(10) 0.0226(11) 0.0183(11) 0.0017(8) 0.0007(8) 0.0006(8)
C20 0.0162(10) 0.0211(11) 0.0224(11) -0.0017(8) 0.0013(8) 0.0005(8)
C21 0.0281(12) 0.0310(13) 0.0183(11) 0.0021(9) -0.0015(9) -0.0053(9)
C22 0.0324(13) 0.0337(13) 0.0169(11) -0.0012(10) 0.0012(9) -0.0043(10)
C23 0.0339(13) 0.0206(11) 0.0254(12) -0.0027(9) 0.0022(10) -0.0017(9)
C24 0.0321(13) 0.0217(11) 0.0231(12) 0.0011(9) -0.0022(9) 0.0002(9)
C25 0.0254(12) 0.0236(11) 0.0257(12) -0.0054(9) 0.0019(9) 0.0016(9)
C26 0.0248(11) 0.0196(11) 0.0279(12) -0.0035(9) -0.0044(9) 0.0041(9)
C27 0.0163(10) 0.0242(11) 0.0199(11) -0.0018(9) -0.0003(8) 0.0020(8)
C28 0.0425(15) 0.0234(12) 0.0278(13) -0.0061(10) -0.0061(11) -0.0046(10)
N1 0.0196(9) 0.0189(9) 0.0147(8) -0.0018(7) 0.0009(7) 0.0001(7)
C29 0.0229(10) 0.0201(10) 0.0145(10) -0.0025(8) 0.0005(8) 0.0005(8)
C30 0.0250(11) 0.0173(10) 0.0174(10) -0.0044(8) 0.0029(8) 0.0009(8)
C31 0.0270(12) 0.0286(12) 0.0199(11) -0.0004(9) 0.0008(9) 0.0022(9)
C32 0.0232(12) 0.0295(13) 0.0332(14) -0.0070(10) 0.0066(10) -0.0026(9)
C33 0.0351(13) 0.0281(12) 0.0277(13) -0.0074(10) 0.0135(10) -0.0090(10)
C34 0.0422(14) 0.0263(12) 0.0170(11) -0.0031(9) 0.0053(10) -0.0036(10)
C35 0.0262(11) 0.0220(11) 0.0194(11) -0.0036(9) 0.0006(9) 0.0011(9)
C36 0.0200(10) 0.0296(12) 0.0173(10) 0.0005(9) 0.0034(8) -0.0048(9)
C37 0.0184(11) 0.0328(13) 0.0182(11) -0.0031(9) 0.0040(8) -0.0044(9)
C38 0.0326(13) 0.0341(13) 0.0220(12) 0.0015(10) 0.0045(10) -0.0035(10)
C39 0.0350(14) 0.0549(18) 0.0184(12) 0.0028(12) 0.0019(10) -0.0061(12)
C40 0.0282(13) 0.0603(19) 0.0194(12) -0.0120(12) 0.0038(10) -0.0123(12)
C41 0.0364(14) 0.0424(15) 0.0293(14) -0.0152(12) 0.0086(11) -0.0080(11)
C42 0.0264(12) 0.0334(13) 0.0238(12) -0.0037(10) 0.0053(9) -0.0024(10)

loop_
_atom_type_symbol
_atom_type_description
_atom_type_scat_dispersion_real
_atom_type_scat_dispersion_imag
_atom_type_scat_source
C C 0.0033 0.0016 'International Tables Vol C Tables 4.2.6.8 and 6.1.1.4'
H H 0.0000 0.0000 'International Tables Vol C Tables 4.2.6.8 and 6.1.1.4'
N N 0.0061 0.0033 'International Tables Vol C Tables 4.2.6.8 and 6.1.1.4'
O O 0.0106 0.0060 'International Tables Vol C Tables 4.2.6.8 and 6.1.1.4'
F F 0.0171 0.0103 'International Tables Vol C Tables 4.2.6.8 and 6.1.1.4'
P P 0.1023 0.0942 'International Tables Vol C Tables 4.2.6.8 and 6.1.1.4'

loop_
_geom_angle_atom_site_label_1
_geom_angle_atom_site_label_2
_geom_angle_atom_site_label_3
_geom_angle
_geom_angle_site_symmetry_1
_geom_angle_site_symmetry_3
_geom_angle_publ_flag
F1 P1 F6 91.80(15) . . ?
F1 P1 F2 90.56(16) . . ?
F6 P1 F2 177.53(15) . . ?
F1 P1 F5 90.94(11) . . ?
F6 P1 F5 91.62(11) . . ?
F2 P1 F5 89.05(11) . . ?
F1 P1 F4 89.91(11) . . ?
F6 P1 F4 88.17(12) . . ?
F2 P1 F4 91.12(12) . . ?
F5 P1 F4 179.13(12) . . ?
F1 P1 F3 177.83(15) . . ?
F6 P1 F3 89.66(14) . . ?
F2 P1 F3 87.96(15) . . ?
F5 P1 F3 90.62(11) . . ?
F4 P1 F3 88.54(11) . . ?
C1 O1 C7 116.11(17) . . ?
C9 O2 C8 111.71(16) . . ?
C10 O3 C11 110.95(16) . . ?
C20 O4 C12 115.65(16) . . ?
C15 O5 C21 116.25(17) . . ?
C23 O6 C22 112.96(18) . . ?
C25 O7 C24 112.19(17) . . ?
C6 O8 C26 115.16(16) . . ?
C13 O9 C14 115.46(18) . . ?
C27 O11 C28 115.30(18) . . ?
O1 C1 C2 125.0(2) . . ?
O1 C1 C6 115.64(18) . . ?
C2 C1 C6 119.38(19) . . ?
C1 C2 C3 120.3(2) . . ?
C4 C3 C2 120.2(2) . . ?
C4 C3 C13 122.3(2) . . ?
C2 C3 C13 117.49(19) . . ?
C3 C4 C5 119.9(2) . . ?
C6 C5 C4 120.4(2) . . ?
O8 C6 C5 124.6(2) . . ?
O8 C6 C1 115.72(18) . . ?
C5 C6 C1 119.71(19) . . ?
O1 C7 C8 108.36(18) . . ?
O2 C8 C7 109.61(18) . . ?
O2 C9 C10 109.58(18) . . ?
O3 C10 C9 110.35(18) . . ?
O3 C11 C12 111.15(17) . . ?
O4 C12 C11 109.81(18) . . ?
O10 C13 O9 122.2(2) . . ?
O10 C13 C3 124.7(2) . . ?
O9 C13 C3 113.07(19) . . ?
O5 C15 C16 124.3(2) . . ?
O5 C15 C20 116.25(19) . . ?
C16 C15 C20 119.4(2) . . ?
C15 C16 C17 120.8(2) . . ?
C18 C17 C16 119.7(2) . . ?
C18 C17 C27 123.5(2) . . ?
C16 C17 C27 116.9(2) . . ?
C17 C18 C19 120.1(2) . . ?
C20 C19 C18 120.6(2) . . ?
O4 C20 C19 124.8(2) . . ?
O4 C20 C15 115.77(19) . . ?
C19 C20 C15 119.5(2) . . ?
O5 C21 C22 107.96(19) . . ?
O6 C22 C21 114.43(19) . . ?
O6 C23 C24 109.10(19) . . ?
O7 C24 C23 109.14(18) . . ?
O7 C25 C26 113.60(19) . . ?
O8 C26 C25 109.53(18) . . ?
O12 C27 O11 122.8(2) . . ?
O12 C27 C17 124.8(2) . . ?
O11 C27 C17 112.48(19) . . ?
C29 N1 C36 113.17(16) . . ?
N1 C29 C30 111.59(17) . . ?
C35 C30 C31 118.3(2) . . ?
C35 C30 C29 119.67(19) . . ?
C31 C30 C29 122.0(2) . . ?
C32 C31 C30 121.2(2) . . ?
C33 C32 C31 119.8(2) . . ?
C32 C33 C34 119.9(2) . . ?
C33 C34 C35 120.2(2) . . ?
C30 C35 C34 120.5(2) . . ?
C37 C36 N1 110.03(17) . . ?
C38 C37 C42 118.9(2) . . ?
C38 C37 C36 120.0(2) . . ?
C42 C37 C36 121.1(2) . . ?
C39 C38 C37 120.8(3) . . ?
C40 C39 C38 120.1(3) . . ?
C39 C40 C41 120.1(2) . . ?
C40 C41 C42 119.9(3) . . ?
C37 C42 C41 120.2(2) . . ?
C43 O13 C43 6.5(10) 2 . ?

loop_
_geom_bond_atom_site_label_1
_geom_bond_atom_site_label_2
_geom_bond_distance
_geom_bond_site_symmetry_2
_geom_bond_publ_flag
F2 P1 1.569(2) . ?
P1 F1 1.564(2) . ?
P1 F6 1.568(2) . ?
P1 F5 1.5907(18) . ?
P1 F4 1.5919(19) . ?
P1 F3 1.596(2) . ?
O1 C1 1.364(3) . ?
O1 C7 1.430(3) . ?
O2 C9 1.423(3) . ?
O2 C8 1.430(3) . ?
O3 C10 1.416(3) . ?
O3 C11 1.423(3) . ?
O4 C20 1.353(3) . ?
O4 C12 1.426(3) . ?
O5 C15 1.355(3) . ?
O5 C21 1.427(3) . ?
O6 C23 1.415(3) . ?
O6 C22 1.422(3) . ?
O7 C25 1.422(3) . ?
O7 C24 1.423(3) . ?
O8 C6 1.366(3) . ?
O8 C26 1.439(3) . ?
O9 C13 1.331(3) . ?
O9 C14 1.434(3) . ?
O10 C13 1.195(3) . ?
O11 C27 1.342(3) . ?
O11 C28 1.439(3) . ?
O12 C27 1.201(3) . ?
C1 C2 1.372(3) . ?
C1 C6 1.409(3) . ?
C2 C3 1.390(3) . ?
C3 C4 1.376(3) . ?
C3 C13 1.473(3) . ?
C4 C5 1.382(3) . ?
C5 C6 1.376(3) . ?
C7 C8 1.488(3) . ?
C9 C10 1.492(3) . ?
C11 C12 1.495(3) . ?
C15 C16 1.379(3) . ?
C15 C20 1.403(3) . ?
C16 C17 1.388(3) . ?
C17 C18 1.380(3) . ?
C17 C27 1.475(3) . ?
C18 C19 1.385(3) . ?
C19 C20 1.382(3) . ?
C21 C22 1.494(3) . ?
C23 C24 1.492(3) . ?
C25 C26 1.483(3) . ?
N1 C29 1.489(3) . ?
N1 C36 1.502(3) . ?
C29 C30 1.504(3) . ?
C30 C35 1.379(3) . ?
C30 C31 1.389(3) . ?
C31 C32 1.376(3) . ?
C32 C33 1.366(4) . ?
C33 C34 1.377(4) . ?
C34 C35 1.382(3) . ?
C36 C37 1.489(3) . ?
C37 C38 1.382(3) . ?
C37 C42 1.386(3) . ?
C38 C39 1.375(3) . ?
C39 C40 1.372(4) . ?
C40 C41 1.375(4) . ?
C41 C42 1.388(3) . ?
O13 C43 0.98(2) 2 ?
O13 C43 1.96(3) . ?

loop_
_geom_torsion_atom_site_label_1
_geom_torsion_atom_site_label_2
_geom_torsion_atom_site_label_3
_geom_torsion_atom_site_label_4
_geom_torsion
_geom_torsion_site_symmetry_1
_geom_torsion_site_symmetry_2
_geom_torsion_site_symmetry_3
_geom_torsion_site_symmetry_4
_geom_torsion_publ_flag
C7 O1 C1 C2 -2.6(3) . . . . ?
C7 O1 C1 C6 177.89(18) . . . . ?
O1 C1 C2 C3 -179.6(2) . . . . ?
C6 C1 C2 C3 -0.1(3) . . . . ?
C1 C2 C3 C4 -0.3(3) . . . . ?
C1 C2 C3 C13 178.6(2) . . . . ?
C2 C3 C4 C5 0.2(3) . . . . ?
C13 C3 C4 C5 -178.6(2) . . . . ?
C3 C4 C5 C6 0.2(3) . . . . ?
C26 O8 C6 C5 -11.2(3) . . . . ?
C26 O8 C6 C1 167.70(18) . . . . ?
C4 C5 C6 O8 178.36(19) . . . . ?
C4 C5 C6 C1 -0.5(3) . . . . ?
O1 C1 C6 O8 1.1(3) . . . . ?
C2 C1 C6 O8 -178.50(18) . . . . ?
O1 C1 C6 C5 -179.97(18) . . . . ?
C2 C1 C6 C5 0.5(3) . . . . ?
C1 O1 C7 C8 179.47(17) . . . . ?
C9 O2 C8 C7 158.21(18) . . . . ?
O1 C7 C8 O2 70.6(2) . . . . ?
C8 O2 C9 C10 -173.46(18) . . . . ?
C11 O3 C10 C9 -167.45(18) . . . . ?
O2 C9 C10 O3 -77.8(2) . . . . ?
C10 O3 C11 C12 163.50(18) . . . . ?
C20 O4 C12 C11 166.31(18) . . . . ?
O3 C11 C12 O4 77.9(2) . . . . ?
C14 O9 C13 O10 3.1(3) . . . . ?
C14 O9 C13 C3 -177.39(18) . . . . ?
C4 C3 C13 O10 175.2(2) . . . . ?
C2 C3 C13 O10 -3.6(3) . . . . ?
C4 C3 C13 O9 -4.3(3) . . . . ?
C2 C3 C13 O9 176.84(19) . . . . ?
C21 O5 C15 C16 -3.1(3) . . . . ?
C21 O5 C15 C20 176.02(19) . . . . ?
O5 C15 C16 C17 -178.9(2) . . . . ?
C20 C15 C16 C17 2.1(3) . . . . ?
C15 C16 C17 C18 -0.8(3) . . . . ?
C15 C16 C17 C27 179.81(19) . . . . ?
C16 C17 C18 C19 -0.7(3) . . . . ?
C27 C17 C18 C19 178.71(19) . . . . ?
C17 C18 C19 C20 0.8(3) . . . . ?
C12 O4 C20 C19 11.3(3) . . . . ?
C12 O4 C20 C15 -168.62(18) . . . . ?
C18 C19 C20 O4 -179.35(19) . . . . ?
C18 C19 C20 C15 0.5(3) . . . . ?
O5 C15 C20 O4 -1.2(3) . . . . ?
C16 C15 C20 O4 177.95(19) . . . . ?
O5 C15 C20 C19 178.90(18) . . . . ?
C16 C15 C20 C19 -1.9(3) . . . . ?
C15 O5 C21 C22 177.46(18) . . . . ?
C23 O6 C22 C21 -64.8(3) . . . . ?
O5 C21 C22 O6 -63.6(3) . . . . ?
C22 O6 C23 C24 -168.86(18) . . . . ?
C25 O7 C24 C23 -168.46(18) . . . . ?
O6 C23 C24 O7 -68.8(2) . . . . ?
C24 O7 C25 C26 -73.7(2) . . . . ?
C6 O8 C26 C25 179.27(18) . . . . ?
O7 C25 C26 O8 -71.8(2) . . . . ?
C28 O11 C27 O12 0.0(3) . . . . ?
C28 O11 C27 C17 179.97(19) . . . . ?
C18 C17 C27 O12 -177.5(2) . . . . ?
C16 C17 C27 O12 1.9(3) . . . . ?
C18 C17 C27 O11 2.5(3) . . . . ?
C16 C17 C27 O11 -178.07(18) . . . . ?
C36 N1 C29 C30 166.24(18) . . . . ?
N1 C29 C30 C35 -124.4(2) . . . . ?
N1 C29 C30 C31 57.3(3) . . . . ?
C35 C30 C31 C32 -1.6(3) . . . . ?
C29 C30 C31 C32 176.8(2) . . . . ?
C30 C31 C32 C33 0.6(4) . . . . ?
C31 C32 C33 C34 0.7(4) . . . . ?
C32 C33 C34 C35 -0.9(4) . . . . ?
C31 C30 C35 C34 1.3(3) . . . . ?
C29 C30 C35 C34 -177.1(2) . . . . ?
C33 C34 C35 C30 -0.1(3) . . . . ?
C29 N1 C36 C37 167.14(18) . . . . ?
N1 C36 C37 C38 -102.6(2) . . . . ?
N1 C36 C37 C42 75.4(3) . . . . ?
C42 C37 C38 C39 0.1(3) . . . . ?
C36 C37 C38 C39 178.2(2) . . . . ?
C37 C38 C39 C40 -0.9(4) . . . . ?
C38 C39 C40 C41 0.9(4) . . . . ?
C39 C40 C41 C42 -0.2(4) . . . . ?
C38 C37 C42 C41 0.5(3) . . . . ?
C36 C37 C42 C41 -177.5(2) . . . . ?
C40 C41 C42 C37 -0.5(4) . . . . ?
